data_4324300
loop_
_publ_author_name
'Maria Strianese'
'Stefano Milione'
'Valerio Bertolasi'
'Claudio Pellecchia'
'Alfonso Grassi'

_publ_section_title
;
 Heteroscorpionate-Based Co2+, Zn2+, and Cu2+ Complexes: Coordination
 Behavior, Aerobic Oxidation, and Hydrogen Sulfide Detection
;
_journal_name_full 'Inorganic Chemistry'
_journal_page_first 900
_journal_page_last 910
_journal_paper_doi 10.1021/ic101467s
_journal_volume 50
_journal_year 2011
_chemical_formula_moiety 'C17 H22 Cl2 Cu N4 O2, 2(H2 O)'
_chemical_formula_sum 'C17 H26 Cl2 Cu N4 O4'
_chemical_formula_weight 484.86
_chemical_name_systematic
;
 ?
;
_space_group_IT_number 14
_symmetry_cell_setting monoclinic
_symmetry_space_group_name_Hall '-P 2yn'
_symmetry_space_group_name_H-M 'P 1 21/n 1'
_atom_sites_solution_hydrogens geom
_atom_sites_solution_primary direct
_atom_sites_solution_secondary difmap
_audit_creation_method SHELXL-97
_cell_angle_alpha 90.00
_cell_angle_beta 101.7754(14)
_cell_angle_gamma 90.00
_cell_formula_units_Z 4
_cell_length_a 8.6189(2)
_cell_length_b 14.6164(5)
_cell_length_c 16.9787(6)
_cell_measurement_reflns_used 13583
_cell_measurement_temperature 295
_cell_measurement_theta_max 27.55
_cell_measurement_theta_min 3.37
_cell_volume 2093.92(11)
_computing_cell_refinement 'Denzo-SMN (Otwinowski & Minor, 1997)'
_computing_data_collection 'COLLECT (Nonius, 1998)'
_computing_data_reduction 'Denzo-SMN (Otwinowski & Minor, 1997)'
_computing_molecular_graphics 'ORTEPIII(Burnett & Johnson, 1996)'
_computing_publication_material 'SHELXL-97 (Sheldrick, 1997, PARST (Nardelli, 1995)'
_computing_structure_refinement 'SHELXL-97 (Sheldrick, 1997)'
_computing_structure_solution 'SIR97 (Altomare et al., 1999)'
_diffrn_ambient_temperature 295
_diffrn_measured_fraction_theta_full 0.995
_diffrn_measured_fraction_theta_max 0.995
_diffrn_measurement_device_type 'Nonius Kappa CCD'
_diffrn_measurement_method '\f scans and \w scans'
_diffrn_radiation_monochromator graphite
_diffrn_radiation_source 'fine-focus sealed tube'
_diffrn_radiation_type MoK\a
_diffrn_radiation_wavelength 0.71073
_diffrn_reflns_av_R_equivalents 0.0320
_diffrn_reflns_av_sigmaI/netI 0.0416
_diffrn_reflns_limit_h_max 11
_diffrn_reflns_limit_h_min -11
_diffrn_reflns_limit_k_max 19
_diffrn_reflns_limit_k_min -16
_diffrn_reflns_limit_l_max 22
_diffrn_reflns_limit_l_min -22
_diffrn_reflns_number 13583
_diffrn_reflns_theta_full 27.55
_diffrn_reflns_theta_max 27.55
_diffrn_reflns_theta_min 3.37
_exptl_absorpt_coefficient_mu 1.329
_exptl_absorpt_correction_T_max 0.865
_exptl_absorpt_correction_T_min 0.760
_exptl_absorpt_correction_type empirical
_exptl_absorpt_process_details 'SORTAV (R.H. Blessing, Acta Crystallogr., 1995, A51, 33)'
_exptl_crystal_colour green
_exptl_crystal_density_diffrn 1.538
_exptl_crystal_description block
_exptl_crystal_F_000 1004
_exptl_crystal_size_max 0.25
_exptl_crystal_size_mid 0.16
_exptl_crystal_size_min 0.12
_refine_diff_density_max 0.327
_refine_diff_density_min -0.501
_refine_diff_density_rms 0.064
_refine_ls_extinction_method none
_refine_ls_goodness_of_fit_ref 1.035
_refine_ls_hydrogen_treatment mixed
_refine_ls_matrix_type full
_refine_ls_number_parameters 269
_refine_ls_number_reflns 4813
_refine_ls_number_restraints 0
_refine_ls_restrained_S_all 1.035
_refine_ls_R_factor_all 0.0563
_refine_ls_R_factor_gt 0.0385
_refine_ls_shift/su_max 0.001
_refine_ls_shift/su_mean 0.000
_refine_ls_structure_factor_coef Fsqd
_refine_ls_weighting_details 'calc w=1/[\s^2^(Fo^2^)+(0.0476P)^2^+0.9885P] where P=(Fo^2^+2Fc^2^)/3'
_refine_ls_weighting_scheme calc
_refine_ls_wR_factor_gt 0.0916
_refine_ls_wR_factor_ref 0.1018
_reflns_number_gt 3668
_reflns_number_total 4813
_reflns_threshold_expression I>2sigma(I)
_cod_data_source_file ic101467s_si_002_5.cif
_cod_data_source_block (L2-H)CuCl2-(6)
_cod_original_sg_symbol_H-M 'P 21/n'
_cod_database_code 4324300

loop_
_symmetry_equiv_pos_as_xyz
'x, y, z'
'-x+1/2, y+1/2, -z+1/2'
'-x, -y, -z'
'x-1/2, -y-1/2, z-1/2'

loop_
_atom_site_label
_atom_site_type_symbol
_atom_site_fract_x
_atom_site_fract_y
_atom_site_fract_z
_atom_site_U_iso_or_equiv
_atom_site_adp_type
_atom_site_occupancy
_atom_site_symmetry_multiplicity
_atom_site_calc_flag
_atom_site_refinement_flags
Cu1 Cu 0.54519(3) 0.23660(2) 0.114389(17) 0.03366(11) Uani 1 1 d .
Cl1 Cl 0.68186(8) 0.10158(5) 0.13801(4) 0.04970(18) Uani 1 1 d .
Cl2 Cl 0.62390(8) 0.25027(4) -0.00760(4) 0.04226(16) Uani 1 1 d .
O1W O 0.3131(3) 0.16832(18) 0.06353(15) 0.0585(6) Uani 1 1 d .
H1W1 H 0.225(5) 0.172(3) 0.077(2) 0.087(14) Uiso 1 1 d .
H1W2 H 0.329(5) 0.113(3) 0.058(3) 0.102(17) Uiso 1 1 d .
C1 C 0.9035(3) 0.35405(16) 0.28638(14) 0.0347(5) Uani 1 1 d .
O1 O 0.8595(2) 0.34411(15) 0.35822(11) 0.0486(5) Uani 1 1 d .
H1 H 0.929(4) 0.326(2) 0.390(2) 0.061(10) Uiso 1 1 d .
C2 C 1.0578(3) 0.34115(18) 0.27686(16) 0.0431(6) Uani 1 1 d .
H2 H 1.1352 0.3225 0.3204 0.052 Uiso 1 1 calc R
C3 C 1.0973(3) 0.3556(2) 0.20382(18) 0.0498(7) Uani 1 1 d .
H3 H 1.2012 0.3466 0.1980 0.060 Uiso 1 1 calc R
C4 C 0.9833(3) 0.3838(2) 0.13830(17) 0.0495(7) Uani 1 1 d .
H4 H 1.0104 0.3941 0.0888 0.059 Uiso 1 1 calc R
C5 C 0.8286(3) 0.39635(18) 0.14750(15) 0.0387(6) Uani 1 1 d .
H5 H 0.7519 0.4154 0.1038 0.046 Uiso 1 1 calc R
C6 C 0.7868(2) 0.38101(16) 0.22068(13) 0.0309(5) Uani 1 1 d .
C7 C 0.6218(2) 0.40287(16) 0.23434(13) 0.0299(5) Uani 1 1 d .
H7 H 0.6320 0.4546 0.2718 0.036 Uiso 1 1 calc R
N1 N 0.5484(2) 0.32853(14) 0.26965(11) 0.0333(4) Uani 1 1 d .
N2 N 0.5263(2) 0.24588(13) 0.23177(13) 0.0352(5) Uani 1 1 d .
C8 C 0.4959(3) 0.32877(19) 0.33959(14) 0.0382(6) Uani 1 1 d .
C9 C 0.4393(3) 0.2429(2) 0.34705(16) 0.0448(7) Uani 1 1 d .
H9 H 0.3956 0.2214 0.3893 0.054 Uiso 1 1 calc R
C10 C 0.4590(3) 0.19297(19) 0.27955(16) 0.0420(6) Uani 1 1 d .
C11 C 0.5036(4) 0.4106(2) 0.39216(17) 0.0573(8) Uani 1 1 d .
H11A H 0.4633 0.3953 0.4392 0.086 Uiso 1 1 calc R
H11B H 0.4407 0.4588 0.3633 0.086 Uiso 1 1 calc R
H11C H 0.6116 0.4305 0.4079 0.086 Uiso 1 1 calc R
C12 C 0.4136(4) 0.0962(2) 0.2600(2) 0.0617(8) Uani 1 1 d .
H12A H 0.3342 0.0940 0.2113 0.093 Uiso 1 1 calc R
H12B H 0.3723 0.0697 0.3032 0.093 Uiso 1 1 calc R
H12C H 0.5052 0.0623 0.2527 0.093 Uiso 1 1 calc R
N3 N 0.5131(2) 0.43063(13) 0.16074(11) 0.0313(4) Uani 1 1 d .
N4 N 0.4558(2) 0.36617(13) 0.10328(11) 0.0323(4) Uani 1 1 d .
C13 C 0.4491(3) 0.51372(17) 0.14058(14) 0.0348(5) Uani 1 1 d .
C14 C 0.3472(3) 0.50253(17) 0.06827(14) 0.0386(5) Uani 1 1 d .
H14 H 0.2849 0.5478 0.0389 0.046 Uiso 1 1 calc R
C15 C 0.3535(3) 0.41131(17) 0.04679(13) 0.0344(5) Uani 1 1 d .
C16 C 0.4927(4) 0.59618(19) 0.19120(17) 0.0505(7) Uani 1 1 d .
H16A H 0.4568 0.5892 0.2408 0.076 Uiso 1 1 calc R
H16B H 0.4437 0.6491 0.1631 0.076 Uiso 1 1 calc R
H16C H 0.6057 0.6036 0.2024 0.076 Uiso 1 1 calc R
C17 C 0.2613(3) 0.3655(2) -0.02669(15) 0.0476(6) Uani 1 1 d .
H17A H 0.3331 0.3401 -0.0573 0.071 Uiso 1 1 calc R
H17B H 0.1938 0.4095 -0.0589 0.071 Uiso 1 1 calc R
H17C H 0.1978 0.3175 -0.0111 0.071 Uiso 1 1 calc R
O2W O 0.3548(3) -0.01608(18) 0.04899(16) 0.0789(7) Uani 1 1 d .
H2W1 H 0.3333 -0.0427 0.0065 0.118 Uiso 1 1 d .
H2W2 H 0.4776 -0.0091 0.0685 0.118 Uiso 1 1 d .
O3W O 0.0055(3) 0.1707(2) 0.0906(2) 0.1093(11) Uani 1 1 d .
H3W1 H -0.0973 0.1437 0.0899 0.164 Uiso 1 1 d .
H3W2 H -0.0193 0.2136 0.1357 0.164 Uiso 1 1 d .

loop_
_atom_site_aniso_label
_atom_site_aniso_U_11
_atom_site_aniso_U_22
_atom_site_aniso_U_33
_atom_site_aniso_U_23
_atom_site_aniso_U_13
_atom_site_aniso_U_12
Cu1 0.03297(17) 0.03301(18) 0.03365(18) 0.00068(12) 0.00367(11) 0.00315(11)
Cl1 0.0488(4) 0.0433(4) 0.0555(4) 0.0058(3) 0.0071(3) 0.0140(3)
Cl2 0.0463(4) 0.0469(4) 0.0336(3) -0.0035(2) 0.0082(2) -0.0008(3)
O1W 0.0399(12) 0.0503(15) 0.0809(16) -0.0030(12) 0.0019(10) -0.0054(9)
C1 0.0320(12) 0.0348(13) 0.0356(13) 0.0024(10) 0.0029(9) 0.0010(9)
O1 0.0363(10) 0.0714(14) 0.0350(10) 0.0137(9) 0.0001(7) 0.0082(9)
C2 0.0300(12) 0.0457(15) 0.0505(15) 0.0025(12) 0.0009(10) 0.0049(10)
C3 0.0317(13) 0.0558(18) 0.0636(18) -0.0029(14) 0.0141(12) 0.0020(11)
C4 0.0440(15) 0.0630(19) 0.0452(15) -0.0035(13) 0.0177(12) -0.0049(13)
C5 0.0355(13) 0.0465(15) 0.0341(13) -0.0006(11) 0.0072(9) -0.0045(10)
C6 0.0292(11) 0.0294(12) 0.0330(12) -0.0002(9) 0.0039(8) -0.0003(9)
C7 0.0287(11) 0.0318(12) 0.0270(11) -0.0002(9) 0.0005(8) 0.0015(8)
N1 0.0290(10) 0.0411(12) 0.0294(10) 0.0018(8) 0.0047(7) 0.0006(8)
N2 0.0351(11) 0.0327(11) 0.0380(11) 0.0063(8) 0.0079(8) 0.0009(8)
C8 0.0291(12) 0.0557(17) 0.0291(12) 0.0072(11) 0.0045(9) 0.0075(10)
C9 0.0331(13) 0.0631(19) 0.0399(14) 0.0173(12) 0.0117(10) 0.0093(11)
C10 0.0347(13) 0.0433(15) 0.0488(15) 0.0157(12) 0.0104(10) 0.0068(10)
C11 0.0597(18) 0.075(2) 0.0393(15) -0.0075(14) 0.0160(13) 0.0025(15)
C12 0.065(2) 0.0463(18) 0.080(2) 0.0171(16) 0.0299(16) -0.0043(14)
N3 0.0321(10) 0.0317(11) 0.0276(9) -0.0005(8) -0.0001(7) 0.0023(8)
N4 0.0313(10) 0.0339(11) 0.0293(10) -0.0017(8) 0.0004(7) 0.0008(8)
C13 0.0372(12) 0.0336(13) 0.0332(12) 0.0015(10) 0.0062(9) 0.0048(9)
C14 0.0414(13) 0.0381(14) 0.0330(12) 0.0067(10) 0.0003(10) 0.0092(10)
C15 0.0307(12) 0.0418(14) 0.0290(11) 0.0031(10) 0.0020(9) 0.0021(9)
C16 0.0627(18) 0.0399(16) 0.0439(15) -0.0028(12) -0.0011(12) 0.0061(12)
C17 0.0457(15) 0.0528(17) 0.0372(14) -0.0034(12) -0.0083(11) 0.0036(12)
O2W 0.0844(17) 0.0611(16) 0.0915(18) -0.0183(13) 0.0189(14) -0.0035(12)
O3W 0.0781(18) 0.099(2) 0.168(3) -0.034(2) 0.0643(19) -0.0064(16)

loop_
_atom_type_symbol
_atom_type_description
_atom_type_scat_dispersion_real
_atom_type_scat_dispersion_imag
_atom_type_scat_source
Cu Cu 0.3201 1.2651 'International Tables Vol C Tables 4.2.6.8 and 6.1.1.4'
C C 0.0033 0.0016 'International Tables Vol C Tables 4.2.6.8 and 6.1.1.4'
H H 0.0000 0.0000 'International Tables Vol C Tables 4.2.6.8 and 6.1.1.4'
Cl Cl 0.1484 0.1585 'International Tables Vol C Tables 4.2.6.8 and 6.1.1.4'
N N 0.0061 0.0033 'International Tables Vol C Tables 4.2.6.8 and 6.1.1.4'
O O 0.0106 0.0060 'International Tables Vol C Tables 4.2.6.8 and 6.1.1.4'

loop_
_geom_angle_atom_site_label_1
_geom_angle_atom_site_label_2
_geom_angle_atom_site_label_3
_geom_angle
N2 Cu1 N4 85.67(8)
N2 Cu1 O1W 99.39(9)
N4 Cu1 O1W 94.99(9)
N2 Cu1 Cl1 91.54(6)
N4 Cu1 Cl1 170.88(5)
O1W Cu1 Cl1 94.03(7)
N2 Cu1 Cl2 164.96(6)
N4 Cu1 Cl2 90.65(6)
O1W Cu1 Cl2 95.45(7)
Cl1 Cu1 Cl2 89.82(3)
Cu1 O1W H1W1 131(3)
Cu1 O1W H1W2 109(3)
H1W1 O1W H1W2 106(4)
O1 C1 C2 122.8(2)
O1 C1 C6 117.4(2)
C2 C1 C6 119.8(2)
C1 O1 H1 111(3)
C3 C2 C1 120.5(2)
C3 C2 H2 119.8
C1 C2 H2 119.8
C2 C3 C4 120.4(2)
C2 C3 H3 119.8
C4 C3 H3 119.8
C5 C4 C3 119.3(3)
C5 C4 H4 120.4
C3 C4 H4 120.4
C6 C5 C4 120.9(2)
C6 C5 H5 119.6
C4 C5 H5 119.6
C5 C6 C1 119.1(2)
C5 C6 C7 121.8(2)
C1 C6 C7 118.7(2)
N1 C7 N3 107.75(17)
N1 C7 C6 114.01(18)
N3 C7 C6 112.66(18)
N1 C7 H7 107.4
N3 C7 H7 107.4
C6 C7 H7 107.4
C8 N1 N2 112.1(2)
C8 N1 C7 127.9(2)
N2 N1 C7 120.04(18)
C10 N2 N1 105.2(2)
C10 N2 Cu1 133.38(19)
N1 N2 Cu1 119.28(14)
N1 C8 C9 105.6(2)
N1 C8 C11 123.2(2)
C9 C8 C11 131.2(2)
C8 C9 C10 107.4(2)
C8 C9 H9 126.3
C10 C9 H9 126.3
N2 C10 C9 109.6(2)
N2 C10 C12 122.8(3)
C9 C10 C12 127.5(2)
C8 C11 H11A 109.5
C8 C11 H11B 109.5
H11A C11 H11B 109.5
C8 C11 H11C 109.5
H11A C11 H11C 109.5
H11B C11 H11C 109.5
C10 C12 H12A 109.5
C10 C12 H12B 109.5
H12A C12 H12B 109.5
C10 C12 H12C 109.5
H12A C12 H12C 109.5
H12B C12 H12C 109.5
C13 N3 N4 111.60(17)
C13 N3 C7 128.76(19)
N4 N3 C7 119.53(18)
C15 N4 N3 105.07(19)
C15 N4 Cu1 134.93(16)
N3 N4 Cu1 119.80(13)
N3 C13 C14 106.0(2)
N3 C13 C16 122.9(2)
C14 C13 C16 131.2(2)
C13 C14 C15 107.4(2)
C13 C14 H14 126.3
C15 C14 H14 126.3
N4 C15 C14 110.0(2)
N4 C15 C17 122.6(2)
C14 C15 C17 127.4(2)
C13 C16 H16A 109.5
C13 C16 H16B 109.5
H16A C16 H16B 109.5
C13 C16 H16C 109.5
H16A C16 H16C 109.5
H16B C16 H16C 109.5
C15 C17 H17A 109.5
C15 C17 H17B 109.5
H17A C17 H17B 109.5
C15 C17 H17C 109.5
H17A C17 H17C 109.5
H17B C17 H17C 109.5
H2W1 O2W H2W2 111.2(3)
H3W1 O3W H3W2 85.9(2)

loop_
_geom_bond_atom_site_label_1
_geom_bond_atom_site_label_2
_geom_bond_distance
Cu1 N2 2.037(2)
Cu1 N4 2.0389(19)
Cu1 O1W 2.244(2)
Cu1 Cl1 2.2914(7)
Cu1 Cl2 2.3160(7)
O1W H1W1 0.83(4)
O1W H1W2 0.83(5)
C1 O1 1.357(3)
C1 C2 1.385(3)
C1 C6 1.398(3)
O1 H1 0.77(3)
C2 C3 1.368(4)
C2 H2 0.9300
C3 C4 1.388(4)
C3 H3 0.9300
C4 C5 1.386(4)
C4 H4 0.9300
C5 C6 1.381(3)
C5 H5 0.9300
C6 C7 1.521(3)
C7 N1 1.447(3)
C7 N3 1.458(3)
C7 H7 0.9800
N1 C8 1.354(3)
N1 N2 1.364(3)
N2 C10 1.336(3)
C8 C9 1.362(4)
C8 C11 1.485(4)
C9 C10 1.398(4)
C9 H9 0.9300
C10 C12 1.487(4)
C11 H11A 0.9600
C11 H11B 0.9600
C11 H11C 0.9600
C12 H12A 0.9600
C12 H12B 0.9600
C12 H12C 0.9600
N3 C13 1.349(3)
N3 N4 1.374(3)
N4 C15 1.337(3)
C13 C14 1.366(3)
C13 C16 1.483(4)
C14 C15 1.386(4)
C14 H14 0.9300
C15 C17 1.494(3)
C16 H16A 0.9600
C16 H16B 0.9600
C16 H16C 0.9600
C17 H17A 0.9600
C17 H17B 0.9600
C17 H17C 0.9600
O2W H2W1 0.808(2)
O2W H2W2 1.048(3)
O3W H3W1 0.968(3)
O3W H3W2 1.046(3)
